data_4030188
loop_
_publ_author_name
'Laval, Jean-Paul'
'Abaouz, Ali'
'Frit, Bernard'
'Roult, Georges'
'Harrison, W. T. A'

_publ_section_title
;
 High resolution powder neutron diffraction study of the tetragonal
 anion-excess fluorite-related LaF1.70O0.65
;
_journal_name_full 'European Journal of Solid State and Inorganic Chemistry'
_journal_page_first 425
_journal_page_last 434
_journal_volume 25
_journal_year 1988
_chemical_formula_sum 'F1.7 La O0.65'
_chemical_formula_weight 181.60
_space_group_IT_number 129
_symmetry_cell_setting tetragonal
_symmetry_Int_Tables_number 129
_symmetry_space_group_name_Hall '-P 4a 2a'
_symmetry_space_group_name_H-M 'P 4/n m m :2'
_cell_angle_alpha 90
_cell_angle_beta 90
_cell_angle_gamma 90
_cell_formula_units_Z 2
_cell_length_a 4.105(2)
_cell_length_b 4.105(2)
_cell_length_c 5.843(3)
_cell_volume 98.46(8)
_diffrn_ambient_temperature 293
_diffrn_radiation_probe neutron
_diffrn_radiation_type white
_exptl_crystal_density_diffrn 6.127
_cod_data_source_file EJSSIC-1988-25-425-434.cif
_cod_data_source_block La-F-O
_cod_original_cell_volume 98.46(11)
_cod_original_sg_symbol_H-M 'P 4/n m m'
_cod_original_formula_sum 'F1.70 La O0.65'
_cod_database_code 4030188

loop_
_symmetry_equiv_pos_site_id
_symmetry_equiv_pos_as_xyz
1 x,y,z
2 1/2-y,x,z
3 1/2-x,1/2-y,z
4 y,1/2-x,z
5 1/2+x,-y,-z
6 1/2+y,1/2+x,-z
7 -x,1/2+y,-z
8 -y,-x,-z
9 -x,-y,-z
10 1/2+y,-x,-z
11 1/2+x,1/2+y,-z
12 -y,1/2+x,-z
13 1/2-x,y,z
14 1/2-y,1/2-x,z
15 x,1/2-y,z
16 y,x,z

loop_
_atom_site_aniso_label
_atom_site_aniso_U_11
_atom_site_aniso_U_22
_atom_site_aniso_U_33
_atom_site_aniso_U_23
_atom_site_aniso_U_13
_atom_site_aniso_U_12
F2 0.0494(13) 0.0494 0.025(3) 0.0000 0.0000 0.0000

loop_
_atom_site_label
_atom_site_type_symbol
_atom_site_thermal_displace_type
_atom_site_fract_x
_atom_site_fract_y
_atom_site_fract_z
_atom_site_occupancy
_atom_site_U_iso_or_equiv
La1 La Uiso 0.25000 0.25000 0.2314(3) 1.000 0.0085(6)
F2 F Uani 0.75000 0.25000 0.50000 0.860 0.0413(16)
O1 O Uiso 0.75000 0.25000 0.00000 0.650 0.0103(8)
F1 F Uiso 0.75000 0.25000 0.00000 0.350 0.0103(8)
F3 F Uiso 0.25000 0.098(2) 0.6630(10) 0.123 0.009(3)

loop_
_geom_angle_atom_site_label_1
_geom_angle_atom_site_label_2
_geom_angle_atom_site_label_3
_geom_angle
_geom_angle_site_symmetry_1
_geom_angle_site_symmetry_3
_geom_angle_publ_flag
F2 La1 F2 105.19(6) . 1_455 yes
F2 La1 F2 68.35(3) . 2_545 yes
F2 La1 F2 68.35(3) . 2_555 yes
O1 La1 O1 113.25(7) . 1_455 yes
O1 La1 O1 72.39(3) . 2_545 yes
O1 La1 O1 72.39(3) . 2_555 yes
F3 La1 F3 19.56(18) . 2_555 yes
F3 La1 F3 27.8(3) . 3_555 yes
F3 La1 F3 19.56(18) . 4_555 yes
F3 La1 F3 68.55(16) . 5_456 yes
F3 La1 F3 68.55(16) . 5_556 yes
F3 La1 F3 64.9(2) . 6_546 yes
F3 La1 F3 87.6(2) . 6_556 yes
F3 La1 F3 84.30(18) . 7_556 yes
F2 La1 F2 68.35(3) 1_455 2_545 yes
F2 La1 F2 68.35(3) 1_455 2_555 yes
O1 La1 O1 72.39(3) 1_455 2_545 yes
O1 La1 O1 72.39(3) 1_455 2_555 yes
F2 La1 F2 105.19(6) 2_545 2_555 yes
O1 La1 O1 113.25(7) 2_545 2_555 yes
F3 La1 F3 19.56(18) 2_555 3_555 yes
F3 La1 F3 27.8(3) 2_555 4_555 yes
F3 La1 F3 87.6(2) 2_555 5_456 yes
F3 La1 F3 64.9(2) 2_555 5_556 yes
F3 La1 F3 68.55(16) 2_555 6_546 yes
F3 La1 F3 68.55(16) 2_555 6_556 yes
F3 La1 F3 87.6(2) 2_555 7_556 yes
F3 La1 F3 19.56(18) 3_555 4_555 yes
F3 La1 F3 84.30(18) 3_555 5_456 yes
F3 La1 F3 84.30(18) 3_555 5_556 yes
F3 La1 F3 87.6(2) 3_555 6_546 yes
F3 La1 F3 64.9(2) 3_555 6_556 yes
F3 La1 F3 68.55(16) 3_555 7_556 yes
F3 La1 F3 64.9(2) 4_555 5_456 yes
F3 La1 F3 87.6(2) 4_555 5_556 yes
F3 La1 F3 84.30(18) 4_555 6_546 yes
F3 La1 F3 84.30(18) 4_555 6_556 yes
F3 La1 F3 64.9(2) 4_555 7_556 yes
F3 La1 F3 105.7(2) 5_456 5_556 yes
F3 La1 F3 86.7(2) 5_456 6_546 yes
F3 La1 F3 145.8(2) 5_456 6_556 yes
F3 La1 F3 67.4(2) 5_456 7_556 yes
F3 La1 F3 19.7(2) 5_556 6_546 yes
F3 La1 F3 86.7(2) 5_556 6_556 yes
F3 La1 F3 152.3(2) 5_556 7_556 yes
F3 La1 F3 105.7(2) 6_546 6_556 yes
F3 La1 F3 145.8(2) 6_546 7_556 yes
F3 La1 F3 86.7(2) 6_556 7_556 yes
La1 F1 La1 107.62(2) 1_655 5_555 yes
La1 F1 La1 107.62(2) 1_655 5_565 yes
La1 F1 La1 113.25(5) 5_555 5_565 yes
La1 F1 La1 107.62(2) . 5_555 yes
La1 F1 La1 107.62(2) . 5_565 yes
La1 F1 La1 113.25(5) . 1_655 yes
La1 F2 La1 111.65(2) 1_655 5_556 yes
La1 F2 La1 111.65(2) 1_655 5_566 yes
La1 F2 La1 105.19(4) . 1_655 yes
La1 F2 La1 111.65(2) . 5_556 yes
La1 F2 La1 111.65(2) . 5_566 yes
La1 F2 La1 105.19(4) 5_556 5_566 yes
La1 F3 F3 80.1(4) 5_556 2_555 yes
La1 F3 La1 111.45(17) . 5_456 yes
La1 F3 La1 111.45(17) . 5_556 yes
F3 F3 F3 45.0(5) 2_555 3_555 yes
F3 F3 F3 90.0(9) 2_555 4_555 yes
La1 F3 F3 162.9(6) 5_456 2_555 yes
La1 F3 F3 80.2(6) . 2_555 yes
La1 F3 F3 76.1(4) . 3_555 yes
La1 F3 F3 80.2(6) . 4_555 yes
La1 F3 F3 123.7(2) 5_456 3_555 yes
La1 F3 F3 123.7(2) 5_556 3_555 yes
La1 F3 F3 80.1(4) 5_456 4_555 yes
La1 F3 F3 162.9(6) 5_556 4_555 yes
La1 F3 La1 105.7(3) 5_456 5_556 yes
F3 F3 F3 45.0(5) 3_555 4_555 yes
La1 O1 La1 113.25(5) 5_555 5_565 yes
La1 O1 La1 113.25(5) . 1_655 yes
La1 O1 La1 107.62(2) . 5_555 yes
La1 O1 La1 107.62(2) . 5_565 yes
La1 O1 La1 107.62(2) 1_655 5_555 yes
La1 O1 La1 107.62(2) 1_655 5_565 yes

loop_
_geom_bond_atom_site_label_1
_geom_bond_atom_site_label_2
_geom_bond_distance
_geom_bond_site_symmetry_2
_geom_bond_publ_flag
La1 F2 2.5838(17) . yes
La1 O1 2.4578(16) . yes
La1 F1 2.4578(16) . yes
La1 F3 2.598(6) . yes
La1 F2 2.5838(17) 1_455 yes
La1 O1 2.4578(16) 1_455 yes
La1 F2 2.5838(17) 2_545 yes
La1 O1 2.4578(16) 2_545 yes
La1 F2 2.5838(17) 2_555 yes
La1 O1 2.4578(16) 2_555 yes
La1 F3 2.598(6) 2_555 yes
La1 F3 2.598(6) 3_555 yes
La1 F3 2.598(6) 4_555 yes
La1 F3 2.576(5) 5_456 yes
La1 F3 2.576(5) 5_556 yes
La1 F3 2.576(5) 6_546 yes
La1 F3 2.576(5) 6_556 yes
La1 F3 2.576(5) 7_556 yes
F3 F3 0.882(8) 2_555 yes
F3 F3 1.248(12) 3_555 yes
F3 F3 0.882(8) 4_555 yes
